data_7115782
loop_
_publ_author_name
'Marcel Wirtz'
'Andreas Gruter'
'Philipp Rebmann'
'Tobias Dier'
'Dietrich A. Volmer'
'Volker Huch'
'Gregor Jung'

_publ_section_title
;
 Two-color emissive probes for click reactions
;
_journal_name_full Chem.Commun.
_journal_page_first 12694
_journal_paper_doi 10.1039/C4cc05288A
_journal_volume 50
_journal_year 2014
_chemical_formula_moiety 'C11 H10 B Br F2 N2'
_chemical_formula_sum 'C11 H10 B Br F2 N2'
_chemical_formula_weight 298.93
_chemical_name_systematic
; 
 ? 
;
_space_group_IT_number 62
_space_group_name_Hall '-P 2ac 2n'
_symmetry_cell_setting orthorhombic
_symmetry_space_group_name_Hall '-P 2ac 2n'
_symmetry_space_group_name_H-M 'P n m a'
_atom_sites_solution_hydrogens geom
_atom_sites_solution_primary direct
_atom_sites_solution_secondary difmap
_audit_creation_method SHELXL-97
_cell_angle_alpha 90.00
_cell_angle_beta 90.00
_cell_angle_gamma 90.00
_cell_formula_units_Z 4
_cell_length_a 12.4626(6)
_cell_length_b 6.6321(3)
_cell_length_c 13.8280(7)
_cell_measurement_reflns_used 3635
_cell_measurement_temperature 153(2)
_cell_measurement_theta_max 25.56
_cell_measurement_theta_min 2.20
_cell_volume 1142.93(10)
_computing_cell_refinement 'Bruker SAINT'
_computing_data_collection 'Bruker APEX2'
_computing_data_reduction 'Bruker SAINT'
_computing_molecular_graphics 'Bruker SHELXTL'
_computing_publication_material 'Bruker SHELXTL'
_computing_structure_refinement 'SHELXL-97 (Sheldrick, 2008)'
_computing_structure_solution 'SHELXS-97 (Sheldrick, 2008)'
_diffrn_ambient_temperature 153(2)
_diffrn_measured_fraction_theta_full 0.993
_diffrn_measured_fraction_theta_max 0.993
_diffrn_measurement_device_type 'Bruker APEX-II CCD'
_diffrn_measurement_method '\f and \w scans'
_diffrn_radiation_monochromator graphite
_diffrn_radiation_source 'fine-focus sealed tube'
_diffrn_radiation_type MoK\a
_diffrn_radiation_wavelength 0.71073
_diffrn_reflns_av_R_equivalents 0.0489
_diffrn_reflns_av_sigmaI/netI 0.0356
_diffrn_reflns_limit_h_max 15
_diffrn_reflns_limit_h_min -16
_diffrn_reflns_limit_k_max 9
_diffrn_reflns_limit_k_min -5
_diffrn_reflns_limit_l_max 18
_diffrn_reflns_limit_l_min -18
_diffrn_reflns_number 12805
_diffrn_reflns_theta_full 28.91
_diffrn_reflns_theta_max 28.91
_diffrn_reflns_theta_min 2.20
_exptl_absorpt_coefficient_mu 3.598
_exptl_absorpt_correction_T_max 0.8350
_exptl_absorpt_correction_T_min 0.5035
_exptl_absorpt_correction_type multi-scan
_exptl_absorpt_process_details 'SADABS, Bruker-AXS 2008'
_exptl_crystal_colour red
_exptl_crystal_density_diffrn 1.737
_exptl_crystal_density_method 'not measured'
_exptl_crystal_description plate
_exptl_crystal_F_000 592
_exptl_crystal_recrystallization_method 'Re-crystallisation from solvent: '
_exptl_crystal_size_max 0.22
_exptl_crystal_size_mid 0.19
_exptl_crystal_size_min 0.05
_refine_diff_density_max 1.670
_refine_diff_density_min -0.397
_refine_diff_density_rms 0.234
_refine_ls_extinction_method none
_refine_ls_goodness_of_fit_ref 1.125
_refine_ls_hydrogen_treatment mixed
_refine_ls_matrix_type full
_refine_ls_number_parameters 102
_refine_ls_number_reflns 1612
_refine_ls_number_restraints 0
_refine_ls_restrained_S_all 1.125
_refine_ls_R_factor_all 0.0783
_refine_ls_R_factor_gt 0.0609
_refine_ls_shift/su_max 0.001
_refine_ls_shift/su_mean 0.000
_refine_ls_structure_factor_coef Fsqd
_refine_ls_weighting_details 'calc w=1/[\s^2^(Fo^2^)+(0.0872P)^2^+4.5778P] where P=(Fo^2^+2Fc^2^)/3'
_refine_ls_weighting_scheme calc
_refine_ls_wR_factor_gt 0.1703
_refine_ls_wR_factor_ref 0.1797
_reflns_number_gt 1278
_reflns_number_total 1612
_reflns_threshold_expression >2sigma(I)
_cod_data_source_file c4cc05288a3.cif
_cod_data_source_block sh3172
_cod_original_sg_symbol_H-M Pnma
_cod_database_code 7115782

loop_
_symmetry_equiv_pos_as_xyz
'x, y, z'
'-x+1/2, -y, z+1/2'
'-x, y+1/2, -z'
'x+1/2, -y+1/2, -z+1/2'
'-x, -y, -z'
'x-1/2, y, -z-1/2'
'x, -y-1/2, z'
'-x-1/2, y-1/2, z-1/2'

loop_
_atom_site_label
_atom_site_type_symbol
_atom_site_fract_x
_atom_site_fract_y
_atom_site_fract_z
_atom_site_U_iso_or_equiv
_atom_site_adp_type
_atom_site_occupancy
_atom_site_symmetry_multiplicity
_atom_site_calc_flag
_atom_site_refinement_flags
Br Br 0.93534(6) 0.2500 1.30579(5) 0.0342(3) Uani 1 2 d S
B B 0.8327(5) 0.2500 1.0858(5) 0.0173(12) Uani 1 2 d S
F F 0.7866(2) 0.0788(4) 1.12555(18) 0.0287(6) Uani 1 1 d .
N1 N 0.8168(4) 0.2500 0.9738(3) 0.0179(10) Uani 1 2 d S
N2 N 0.9563(4) 0.2500 1.1027(4) 0.0167(10) Uani 1 2 d S
C1 C 0.7226(5) 0.2500 0.9275(5) 0.0233(13) Uani 1 2 d S
C2 C 0.7409(5) 0.2500 0.8268(5) 0.0260(13) Uani 1 2 d S
H2 H 0.6874 0.2500 0.7779 0.031 Uiso 1 2 calc SR
C3 C 0.8506(5) 0.2500 0.8123(4) 0.0209(12) Uani 1 2 d S
C4 C 0.8986(4) 0.2500 0.9053(4) 0.0177(11) Uani 1 2 d S
C5 C 1.0039(4) 0.2500 0.9337(4) 0.0162(11) Uani 1 2 d S
H5 H 1.0585 0.2500 0.8857 0.019 Uiso 1 2 calc SR
C6 C 1.0334(5) 0.2500 1.0316(4) 0.0184(11) Uani 1 2 d S
C7 C 1.1360(5) 0.2500 1.0751(5) 0.0229(12) Uani 1 2 d S
H7 H 1.2032 0.2500 1.0425 0.028 Uiso 1 2 calc SR
C8 C 1.1199(5) 0.2500 1.1746(5) 0.0222(12) Uani 1 2 d S
H8 H 1.1735 0.2500 1.2234 0.027 Uiso 1 2 calc SR
C9 C 1.0088(5) 0.2500 1.1883(4) 0.0207(12) Uani 1 2 d S
C10 C 0.6147(4) 0.2500 0.9780(4) 0.0171(11) Uani 1 2 d S
H10A H 0.6212 0.3182 1.0406 0.026 Uiso 0.50 1 calc PR
H10B H 0.5910 0.1107 0.9881 0.026 Uiso 0.50 1 calc PR
H10C H 0.5620 0.3211 0.9378 0.026 Uiso 0.50 1 calc PR
C11 C 0.9062(6) 0.2500 0.7167(5) 0.0273(14) Uani 1 2 d S
H11A H 0.8663 0.3348 0.6712 0.041 Uiso 0.50 1 calc PR
H11B H 0.9098 0.1119 0.6917 0.041 Uiso 0.50 1 calc PR
H11C H 0.9790 0.3033 0.7244 0.041 Uiso 0.50 1 calc PR

loop_
_atom_site_aniso_label
_atom_site_aniso_U_11
_atom_site_aniso_U_22
_atom_site_aniso_U_33
_atom_site_aniso_U_23
_atom_site_aniso_U_13
_atom_site_aniso_U_12
Br 0.0350(4) 0.0431(5) 0.0245(4) 0.000 -0.0045(3) 0.000
B 0.016(3) 0.021(3) 0.015(3) 0.000 -0.002(2) 0.000
F 0.0265(12) 0.0354(15) 0.0241(13) 0.0080(11) -0.0016(10) -0.0122(11)
N1 0.020(2) 0.019(2) 0.014(2) 0.000 0.0004(18) 0.000
N2 0.015(2) 0.013(2) 0.023(2) 0.000 -0.0035(18) 0.000
C1 0.017(3) 0.030(3) 0.023(3) 0.000 -0.003(2) 0.000
C2 0.021(3) 0.036(4) 0.021(3) 0.000 -0.005(2) 0.000
C3 0.029(3) 0.015(3) 0.019(3) 0.000 0.002(2) 0.000
C4 0.017(2) 0.011(2) 0.025(3) 0.000 0.004(2) 0.000
C5 0.020(3) 0.011(2) 0.018(3) 0.000 0.003(2) 0.000
C6 0.022(3) 0.008(2) 0.025(3) 0.000 -0.002(2) 0.000
C7 0.019(3) 0.015(3) 0.035(3) 0.000 -0.001(2) 0.000
C8 0.022(3) 0.017(3) 0.027(3) 0.000 -0.007(2) 0.000
C9 0.025(3) 0.017(3) 0.020(3) 0.000 -0.003(2) 0.000
C10 0.004(2) 0.040(3) 0.008(2) 0.000 -0.0007(17) 0.000
C11 0.031(3) 0.031(3) 0.020(3) 0.000 0.004(2) 0.000

loop_
_atom_type_symbol
_atom_type_description
_atom_type_scat_dispersion_real
_atom_type_scat_dispersion_imag
_atom_type_scat_source
C C 0.0033 0.0016 'International Tables Vol C Tables 4.2.6.8 and 6.1.1.4'
H H 0.0000 0.0000 'International Tables Vol C Tables 4.2.6.8 and 6.1.1.4'
B B 0.0013 0.0007 'International Tables Vol C Tables 4.2.6.8 and 6.1.1.4'
N N 0.0061 0.0033 'International Tables Vol C Tables 4.2.6.8 and 6.1.1.4'
F F 0.0171 0.0103 'International Tables Vol C Tables 4.2.6.8 and 6.1.1.4'
Br Br -0.2901 2.4595 'International Tables Vol C Tables 4.2.6.8 and 6.1.1.4'

loop_
_geom_angle_atom_site_label_1
_geom_angle_atom_site_label_2
_geom_angle_atom_site_label_3
_geom_angle
_geom_angle_site_symmetry_1
_geom_angle_site_symmetry_3
F B F 110.0(5) . 7_565
F B N2 110.5(3) . .
F B N2 110.5(3) 7_565 .
F B N1 109.9(3) . .
F B N1 109.9(3) 7_565 .
N2 B N1 105.9(5) . .
C1 N1 C4 108.5(5) . .
C1 N1 B 125.9(5) . .
C4 N1 B 125.6(5) . .
C9 N2 C6 106.7(5) . .
C9 N2 B 127.6(5) . .
C6 N2 B 125.7(5) . .
N1 C1 C2 109.3(5) . .
N1 C1 C10 123.9(6) . .
C2 C1 C10 126.7(5) . .
C3 C2 C1 107.7(5) . .
C2 C3 C4 106.5(5) . .
C2 C3 C11 126.0(6) . .
C4 C3 C11 127.4(6) . .
C5 C4 N1 120.5(5) . .
C5 C4 C3 131.5(5) . .
N1 C4 C3 108.0(5) . .
C4 C5 C6 121.8(5) . .
N2 C6 C5 120.5(5) . .
N2 C6 C7 109.2(5) . .
C5 C6 C7 130.3(6) . .
C8 C7 C6 106.8(5) . .
C7 C8 C9 106.1(5) . .
N2 C9 C8 111.1(5) . .
N2 C9 Br 121.7(5) . .
C8 C9 Br 127.2(5) . .

loop_
_geom_bond_atom_site_label_1
_geom_bond_atom_site_label_2
_geom_bond_distance
_geom_bond_site_symmetry_2
Br C9 1.865(6) .
B F 1.387(4) .
B F 1.387(4) 7_565
B N2 1.558(7) .
B N1 1.560(8) .
N1 C1 1.338(7) .
N1 C4 1.392(7) .
N2 C9 1.352(7) .
N2 C6 1.375(8) .
C1 C2 1.410(9) .
C1 C10 1.516(7) .
C2 C3 1.382(9) .
C3 C4 1.419(8) .
C3 C11 1.492(8) .
C4 C5 1.370(8) .
C5 C6 1.404(8) .
C6 C7 1.413(8) .
C7 C8 1.390(9) .
C8 C9 1.398(9) .
